data_1564485
loop_
_publ_author_name
Sugiarto,
'Kazakami, Shota'
'Kawamoto, Keisuke'
'Hayashi, Yoshihito'

_publ_section_title
;
 Stabilization of titanium(IV) and indium(III) complexes by coordination
 of [MoO3(1,4,7-triazacyclononane)] metalloligand in aqueous solution
;
_journal_name_full 'Inorganica Chimica Acta'
_journal_page_first 119691
_journal_paper_doi 10.1016/j.ica.2020.119691
_journal_volume 509
_journal_year 2020
_chemical_formula_sum 'C40 H102 Cl5.01 F0 Mo6 N19 O38.04 Ti'
_chemical_formula_weight 2259.18
_space_group_crystal_system trigonal
_space_group_IT_number 146
_space_group_name_Hall 'R 3'
_space_group_name_H-M_alt 'R 3 :H'
_atom_sites_solution_hydrogens geom
_cell_angle_alpha 90
_cell_angle_beta 90
_cell_angle_gamma 120
_cell_formula_units_Z 3
_cell_length_a 21.4608(4)
_cell_length_b 21.4608(4)
_cell_length_c 14.8972(3)
_cell_measurement_reflns_used 9969
_cell_measurement_temperature 93(2)
_cell_measurement_theta_max 72.60
_cell_measurement_theta_min 3.80
_cell_volume 5941.9(2)
_computing_cell_refinement 'SAINT (Bruker AXS)'
_computing_data_collection 'APEX3 (Bruker AXS)'
_computing_data_reduction 'SAINT (Bruker AXS)'
_computing_molecular_graphics 'ShelXle (H?bschle et al., 2011)'
_computing_publication_material 'APEX3 (Bruker AXS)'
_computing_structure_refinement 'SHELXL-2014/7 (Sheldrick, 2014)'
_computing_structure_solution 'SHELXT (Sheldrick, 2015)'
_diffrn_ambient_temperature 93(2)
_diffrn_measured_fraction_theta_full 1.000
_diffrn_measured_fraction_theta_max 0.998
_diffrn_measurement_device_type 'Bruker D8 goniometer'
_diffrn_measurement_method 'omega scans'
_diffrn_radiation_type CuK\a
_diffrn_radiation_wavelength 1.54178
_diffrn_reflns_av_R_equivalents 0.0557
_diffrn_reflns_av_unetI/netI 0.0520
_diffrn_reflns_Laue_measured_fraction_full 1.000
_diffrn_reflns_Laue_measured_fraction_max 0.998
_diffrn_reflns_limit_h_max 25
_diffrn_reflns_limit_h_min -26
_diffrn_reflns_limit_k_max 26
_diffrn_reflns_limit_k_min -26
_diffrn_reflns_limit_l_max 18
_diffrn_reflns_limit_l_min -18
_diffrn_reflns_number 16867
_diffrn_reflns_point_group_measured_fraction_full 0.977
_diffrn_reflns_point_group_measured_fraction_max 0.969
_diffrn_reflns_theta_full 67.679
_diffrn_reflns_theta_max 72.591
_diffrn_reflns_theta_min 3.803
_diffrn_source 'rotating-anode X-ray tube'
_exptl_absorpt_coefficient_mu 10.768
_exptl_absorpt_correction_T_max 0.7536
_exptl_absorpt_correction_T_min 0.5950
_exptl_absorpt_correction_type 'Multi-scan (SADABS; Bruker, 2015)'
_exptl_absorpt_process_details
;
The wR2 (int) value was improved from 
0.1356 to 0.0589 after the absorption corrections by using SADABS program.
;
_exptl_crystal_colour white
_exptl_crystal_density_diffrn 1.894
_exptl_crystal_description block
_exptl_crystal_F_000 3415
_exptl_crystal_size_max 0.02
_exptl_crystal_size_mid 0.02
_exptl_crystal_size_min 0.01
_refine_diff_density_max 1.651
_refine_diff_density_min -1.738
_refine_diff_density_rms 0.150
_refine_ls_abs_structure_details
;
 Flack x determined using 2141 quotients [(I+)-(I-)]/[(I+)+(I-)]
 (Parsons, Flack and Wagner, Acta Cryst. B69 (2013) 249-259).
;
_refine_ls_abs_structure_Flack 0.045(10)
_refine_ls_extinction_coef .
_refine_ls_extinction_method none
_refine_ls_goodness_of_fit_ref 1.047
_refine_ls_hydrogen_treatment constr
_refine_ls_matrix_type full
_refine_ls_number_parameters 345
_refine_ls_number_reflns 5112
_refine_ls_number_restraints 60
_refine_ls_restrained_S_all 1.067
_refine_ls_R_factor_all 0.0480
_refine_ls_R_factor_gt 0.0442
_refine_ls_shift/su_max 0.001
_refine_ls_shift/su_mean 0.000
_refine_ls_structure_factor_coef Fsqd
_refine_ls_weighting_details 'w=1/[\s^2^(Fo^2^)+(0.0631P)^2^+66.2093P] where P=(Fo^2^+2Fc^2^)/3'
_refine_ls_weighting_scheme calc
_refine_ls_wR_factor_gt 0.1117
_refine_ls_wR_factor_ref 0.1140
_reflns_Friedel_coverage 0.942
_reflns_Friedel_fraction_full 0.954
_reflns_Friedel_fraction_max 0.940
_reflns_number_gt 4839
_reflns_number_total 5112
_reflns_threshold_expression 'I > 2\s(I)'
_cod_data_source_file ICA-2020-509-119691.cif
_cod_data_source_block TMA1
_cod_original_cell_volume 5941.9(3)
_cod_database_code 1564485
_shelx_space_group_comment
;
The symmetry employed for this shelxl refinement is uniquely defined
by the following loop, which should always be used as a source of
symmetry information in preference to the above space-group names.
They are only intended as comments.
;

loop_
_space_group_symop_operation_xyz
'x, y, z'
'-y, x-y, z'
'-x+y, -x, z'
'x+2/3, y+1/3, z+1/3'
'-y+2/3, x-y+1/3, z+1/3'
'-x+y+2/3, -x+1/3, z+1/3'
'x+1/3, y+2/3, z+2/3'
'-y+1/3, x-y+2/3, z+2/3'
'-x+y+1/3, -x+2/3, z+2/3'

loop_
_atom_site_label
_atom_site_type_symbol
_atom_site_fract_x
_atom_site_fract_y
_atom_site_fract_z
_atom_site_U_iso_or_equiv
_atom_site_adp_type
_atom_site_occupancy
_atom_site_site_symmetry_order
_atom_site_calc_flag
_atom_site_refinement_flags_posn
_atom_site_refinement_flags_adp
_atom_site_refinement_flags_occupancy
_atom_site_disorder_assembly
_atom_site_disorder_group
Ti1 Ti 0.6667 0.3333 0.4309(2) 0.0130(6) Uani 1 3 d S T P . .
Cl1 Cl 0.44943(14) 0.10734(14) 0.83916(18) 0.0234(5) Uani 1 1 d . . . . .
N1 N 0.6667 0.3333 0.9399(10) 0.016(3) Uani 1 3 d S T P . .
Mo1 Mo 0.51957(4) 0.25827(4) 0.58138(5) 0.01472(19) Uani 1 1 d . . . . .
Mo2 Mo 0.52356(4) 0.23452(4) 0.27448(5) 0.01435(19) Uani 1 1 d . . . . .
O1 O 0.5888(4) 0.3211(4) 0.5054(5) 0.0186(15) Uani 1 1 d . . . . .
O2 O 0.5626(4) 0.2458(4) 0.6710(5) 0.0214(16) Uani 1 1 d . . . . .
O3 O 0.4780(5) 0.1773(4) 0.5254(5) 0.0256(17) Uani 1 1 d . . . . .
O4 O 0.5959(4) 0.2562(4) 0.3529(5) 0.0189(15) Uani 1 1 d . . . . .
O5 O 0.5602(4) 0.2909(4) 0.1849(5) 0.0248(17) Uani 1 1 d . . . . .
O6 O 0.4667(4) 0.2589(4) 0.3261(5) 0.0218(16) Uani 1 1 d . . . . .
N11 N 0.4162(5) 0.2164(5) 0.6600(7) 0.023(2) Uani 1 1 d . . . . .
H11 H 0.4062 0.1701 0.6882 0.028 Uiso 1 1 calc R U . . .
N12 N 0.4523(5) 0.2991(5) 0.5087(6) 0.0222(19) Uani 1 1 d . . . . .
H12 H 0.4535 0.2893 0.4433 0.027 Uiso 1 1 calc R U . . .
N13 N 0.5283(5) 0.3538(5) 0.6629(6) 0.0179(18) Uani 1 1 d . . . . .
H13 H 0.5805 0.3860 0.6765 0.021 Uiso 1 1 calc R U . . .
C11 C 0.3572(6) 0.1986(7) 0.5926(10) 0.033(3) Uani 1 1 d . . . . .
H11A H 0.3512 0.1585 0.5539 0.040 Uiso 1 1 calc R U . . .
H11B H 0.3112 0.1830 0.6245 0.040 Uiso 1 1 calc R U . . .
C12 C 0.3750(7) 0.2633(8) 0.5356(9) 0.035(3) Uani 1 1 d . . . . .
H12A H 0.3441 0.2482 0.4814 0.042 Uiso 1 1 calc R U . . .
H12B H 0.3657 0.2974 0.5697 0.042 Uiso 1 1 calc R U . . .
C13 C 0.4910(7) 0.3802(6) 0.5198(9) 0.029(3) Uani 1 1 d . . . . .
H13A H 0.5376 0.4022 0.4878 0.034 Uiso 1 1 calc R U . . .
H13B H 0.4616 0.3994 0.4935 0.034 Uiso 1 1 calc R U . . .
C14 C 0.5033(7) 0.3987(6) 0.6174(9) 0.028(3) Uani 1 1 d . . . . .
H14A H 0.5399 0.4502 0.6245 0.034 Uiso 1 1 calc R U . . .
H14B H 0.4581 0.3906 0.6455 0.034 Uiso 1 1 calc R U . . .
C15 C 0.4919(7) 0.3241(7) 0.7501(8) 0.030(3) Uani 1 1 d . . . . .
H15A H 0.4902 0.3623 0.7854 0.035 Uiso 1 1 calc R U . . .
H15B H 0.5192 0.3063 0.7849 0.035 Uiso 1 1 calc R U . . .
C16 C 0.4173(7) 0.2638(7) 0.7336(8) 0.028(3) Uani 1 1 d . . . . .
H16A H 0.3981 0.2352 0.7892 0.033 Uiso 1 1 calc R U . . .
H16B H 0.3859 0.2837 0.7174 0.033 Uiso 1 1 calc R U . . .
N21 N 0.4320(5) 0.1622(5) 0.1805(6) 0.024(2) Uani 1 1 d . . . . .
H21 H 0.4106 0.1914 0.1587 0.029 Uiso 1 1 calc R U . . .
N22 N 0.4579(5) 0.1252(5) 0.3454(7) 0.025(2) Uani 1 1 d . . . . .
H22 H 0.4624 0.1346 0.4115 0.030 Uiso 1 1 calc R U . . .
N23 N 0.5548(5) 0.1567(5) 0.2087(6) 0.0172(18) Uani 1 1 d . . . . .
H23 H 0.6059 0.1860 0.1884 0.021 Uiso 1 1 calc R U . . .
C21 C 0.3722(6) 0.0954(6) 0.2190(9) 0.028(3) Uani 1 1 d . . . . .
H21A H 0.3736 0.0532 0.1947 0.033 Uiso 1 1 calc R U . . .
H21B H 0.3256 0.0912 0.2022 0.033 Uiso 1 1 calc R U . . .
C22 C 0.3791(6) 0.0969(7) 0.3202(9) 0.032(3) Uani 1 1 d . . . . .
H22A H 0.3488 0.0478 0.3447 0.038 Uiso 1 1 calc R U . . .
H22B H 0.3623 0.1284 0.3462 0.038 Uiso 1 1 calc R U . . .
C23 C 0.4802(7) 0.0713(7) 0.3276(9) 0.032(3) Uani 1 1 d . . . . .
H23A H 0.4440 0.0323 0.2892 0.038 Uiso 1 1 calc R U . . .
H23B H 0.4835 0.0497 0.3849 0.038 Uiso 1 1 calc R U . . .
C24 C 0.5531(7) 0.1073(6) 0.2808(9) 0.030(3) Uani 1 1 d . . . . .
H24A H 0.5915 0.1350 0.3252 0.036 Uiso 1 1 calc R U . . .
H24B H 0.5620 0.0702 0.2543 0.036 Uiso 1 1 calc R U . . .
C25 C 0.5106(7) 0.1181(7) 0.1279(8) 0.032(3) Uani 1 1 d . . . . .
H25A H 0.5429 0.1223 0.0779 0.038 Uiso 1 1 calc R U . . .
H25B H 0.4796 0.0664 0.1421 0.038 Uiso 1 1 calc R U . . .
C26 C 0.4658(7) 0.1483(8) 0.1004(8) 0.035(3) Uani 1 1 d . . . . .
H26A H 0.4276 0.1144 0.0593 0.042 Uiso 1 1 calc R U . . .
H26B H 0.4957 0.1939 0.0676 0.042 Uiso 1 1 calc R U . . .
C1 C 0.6667 0.3333 0.8379(12) 0.027(4) Uani 1 3 d S T P . .
H1A H 0.7114 0.3369 0.8160 0.040 Uiso 0.3333 1 calc R U P . .
H1B H 0.6631 0.3745 0.8160 0.040 Uiso 0.3333 1 calc R U P . .
H1C H 0.6255 0.2886 0.8160 0.040 Uiso 0.3333 1 calc R U P . .
C2 C 0.6053(7) 0.3401(7) 0.9723(9) 0.032(3) Uani 1 1 d . . . . .
H2A H 0.5997 0.3313 1.0371 0.048 Uiso 1 1 calc R U . . .
H2B H 0.5613 0.3048 0.9416 0.048 Uiso 1 1 calc R U . . .
H2C H 0.6142 0.3887 0.9597 0.048 Uiso 1 1 calc R U . . .
O11 O 0.3937(5) 0.0985(5) 0.7773(6) 0.032(2) Uani 1 1 d . . . . .
O12 O 0.4990(5) 0.0929(6) 0.7917(7) 0.044(3) Uani 1 1 d . . . . .
O13 O 0.4859(6) 0.1793(5) 0.8734(7) 0.050(3) Uani 1 1 d . . . . .
O14 O 0.4160(5) 0.0570(5) 0.9111(6) 0.033(2) Uani 1 1 d . . . . .
Cl2 Cl 0.4021(2) 0.2999(2) 0.0353(3) 0.0362(9) Uani 0.67 1 d D U P . .
O21 O 0.4446(7) 0.3261(8) -0.0417(9) 0.0466(18) Uani 0.67 1 d D U P . .
O22 O 0.3405(6) 0.3059(7) 0.0259(10) 0.0393(14) Uani 0.67 1 d D U P . .
O23 O 0.3837(7) 0.2306(6) 0.0551(10) 0.0404(15) Uani 0.67 1 d D U P . .
O24 O 0.4437(7) 0.3483(7) 0.1047(9) 0.0479(19) Uani 0.67 1 d D U P . .

loop_
_atom_site_aniso_label
_atom_site_aniso_U_11
_atom_site_aniso_U_22
_atom_site_aniso_U_33
_atom_site_aniso_U_23
_atom_site_aniso_U_13
_atom_site_aniso_U_12
Ti1 0.0147(9) 0.0147(9) 0.0096(13) 0.000 0.000 0.0074(4)
Cl1 0.0206(12) 0.0255(13) 0.0229(13) 0.0017(10) 0.0010(10) 0.0105(10)
N1 0.019(5) 0.019(5) 0.011(7) 0.000 0.000 0.009(2)
Mo1 0.0160(4) 0.0168(4) 0.0121(4) -0.0004(3) 0.0018(3) 0.0087(3)
Mo2 0.0161(4) 0.0129(4) 0.0109(3) -0.0008(3) -0.0016(3) 0.0049(3)
O1 0.018(4) 0.026(4) 0.016(4) -0.003(3) 0.001(3) 0.014(3)
O2 0.028(4) 0.029(4) 0.017(4) -0.001(3) 0.001(3) 0.022(4)
O3 0.033(5) 0.025(4) 0.017(4) -0.003(3) 0.007(3) 0.014(4)
O4 0.016(4) 0.019(4) 0.016(4) -0.002(3) 0.003(3) 0.005(3)
O5 0.028(4) 0.020(4) 0.019(4) 0.001(3) -0.004(3) 0.006(3)
O6 0.025(4) 0.028(4) 0.017(4) -0.003(3) -0.003(3) 0.017(3)
N11 0.022(5) 0.018(5) 0.025(5) 0.001(4) 0.008(4) 0.007(4)
N12 0.021(5) 0.034(5) 0.013(4) -0.002(4) -0.003(3) 0.014(4)
N13 0.015(4) 0.015(4) 0.025(5) 0.000(3) -0.001(4) 0.009(4)
C11 0.018(6) 0.025(6) 0.043(7) -0.001(5) -0.006(5) 0.001(5)
C12 0.030(7) 0.049(8) 0.029(7) -0.013(6) -0.009(5) 0.021(6)
C13 0.039(7) 0.028(6) 0.030(6) 0.009(5) -0.001(5) 0.026(6)
C14 0.030(6) 0.018(5) 0.045(7) -0.002(5) -0.008(5) 0.018(5)
C15 0.034(7) 0.032(6) 0.020(6) -0.009(5) 0.003(5) 0.015(6)
C16 0.030(6) 0.031(6) 0.018(5) -0.001(5) 0.010(5) 0.012(5)
N21 0.022(5) 0.026(5) 0.015(4) -0.008(4) -0.011(4) 0.006(4)
N22 0.026(5) 0.014(4) 0.023(5) 0.007(4) 0.010(4) 0.001(4)
N23 0.016(4) 0.013(4) 0.017(4) -0.006(3) 0.000(3) 0.003(3)
C21 0.023(6) 0.019(6) 0.035(7) -0.001(5) -0.001(5) 0.006(5)
C22 0.018(6) 0.029(6) 0.031(7) -0.006(5) 0.008(5) -0.002(5)
C23 0.039(7) 0.029(6) 0.029(6) 0.001(5) -0.001(5) 0.019(6)
C24 0.025(6) 0.016(5) 0.049(8) 0.003(5) -0.004(5) 0.010(5)
C25 0.026(6) 0.038(7) 0.016(6) -0.018(5) -0.003(5) 0.004(5)
C26 0.035(7) 0.039(7) 0.022(6) -0.016(5) -0.013(5) 0.011(6)
C1 0.036(7) 0.036(7) 0.008(9) 0.000 0.000 0.018(4)
C2 0.032(7) 0.034(7) 0.031(7) 0.003(5) 0.010(5) 0.017(6)
O11 0.031(4) 0.026(4) 0.042(5) 0.005(4) -0.009(4) 0.016(4)
O12 0.040(6) 0.057(6) 0.045(6) 0.017(5) 0.027(5) 0.032(5)
O13 0.059(7) 0.031(5) 0.037(6) -0.011(4) -0.007(5) 0.005(5)
O14 0.032(5) 0.039(5) 0.021(4) 0.009(4) 0.012(3) 0.011(4)
Cl2 0.0302(19) 0.031(2) 0.043(2) 0.0072(17) 0.0070(17) 0.0116(16)
O21 0.037(3) 0.041(3) 0.050(3) 0.011(2) 0.014(3) 0.010(3)
O22 0.034(3) 0.033(3) 0.048(3) 0.008(3) 0.006(2) 0.014(2)
O23 0.033(3) 0.033(2) 0.049(3) 0.010(2) 0.001(3) 0.012(2)
O24 0.038(3) 0.038(3) 0.050(3) 0.004(3) 0.001(3) 0.006(3)

loop_
_atom_type_symbol
_atom_type_description
_atom_type_scat_dispersion_real
_atom_type_scat_dispersion_imag
_atom_type_scat_source
C C 0.0181 0.0091 'International Tables Vol C Tables 4.2.6.8 and 6.1.1.4'
H H 0.0000 0.0000 'International Tables Vol C Tables 4.2.6.8 and 6.1.1.4'
Cl Cl 0.3639 0.7018 'International Tables Vol C Tables 4.2.6.8 and 6.1.1.4'
Mo Mo -0.0483 2.7339 'International Tables Vol C Tables 4.2.6.8 and 6.1.1.4'
N N 0.0311 0.0180 'International Tables Vol C Tables 4.2.6.8 and 6.1.1.4'
O O 0.0492 0.0322 'International Tables Vol C Tables 4.2.6.8 and 6.1.1.4'
Ti Ti 0.2191 1.8069 'International Tables Vol C Tables 4.2.6.8 and 6.1.1.4'
F F 0.0727 0.0534 'International Tables Vol C Tables 4.2.6.8 and 6.1.1.4'

loop_
_geom_angle_atom_site_label_1
_geom_angle_atom_site_label_2
_geom_angle_atom_site_label_3
_geom_angle
_geom_angle_site_symmetry_1
_geom_angle_site_symmetry_3
O1 Ti1 O1 89.7(3) 2_655 3_665
O1 Ti1 O1 89.7(3) 2_655 .
O1 Ti1 O1 89.7(3) 3_665 .
O1 Ti1 O4 93.2(3) 2_655 .
O1 Ti1 O4 176.6(3) 3_665 .
O1 Ti1 O4 88.5(3) . .
O1 Ti1 O4 88.5(3) 2_655 2_655
O1 Ti1 O4 93.2(3) 3_665 2_655
O1 Ti1 O4 176.6(3) . 2_655
O4 Ti1 O4 88.8(3) . 2_655
O1 Ti1 O4 176.6(3) 2_655 3_665
O1 Ti1 O4 88.5(3) 3_665 3_665
O1 Ti1 O4 93.2(3) . 3_665
O4 Ti1 O4 88.8(3) . 3_665
O4 Ti1 O4 88.8(3) 2_655 3_665
O13 Cl1 O14 110.1(6) . .
O13 Cl1 O12 110.1(7) . .
O14 Cl1 O12 110.5(6) . .
O13 Cl1 O11 109.8(6) . .
O14 Cl1 O11 107.9(5) . .
O12 Cl1 O11 108.2(6) . .
C2 N1 C2 109.8(8) . 2_655
C2 N1 C2 109.8(8) . 3_665
C2 N1 C2 109.8(8) 2_655 3_665
C2 N1 C1 109.1(8) . .
C2 N1 C1 109.1(8) 2_655 .
C2 N1 C1 109.1(8) 3_665 .
O2 Mo1 O3 105.5(4) . .
O2 Mo1 O1 107.2(4) . .
O3 Mo1 O1 105.4(4) . .
O2 Mo1 N11 91.9(4) . .
O3 Mo1 N11 86.5(4) . .
O1 Mo1 N11 153.3(3) . .
O2 Mo1 N12 156.0(3) . .
O3 Mo1 N12 92.8(4) . .
O1 Mo1 N12 81.9(3) . .
N11 Mo1 N12 73.6(4) . .
O2 Mo1 N13 85.3(3) . .
O3 Mo1 N13 157.3(4) . .
O1 Mo1 N13 89.7(3) . .
N11 Mo1 N13 73.0(3) . .
N12 Mo1 N13 72.4(3) . .
O5 Mo2 O6 106.1(4) . .
O5 Mo2 O4 106.9(4) . .
O6 Mo2 O4 106.3(3) . .
O5 Mo2 N21 86.4(4) . .
O6 Mo2 N21 88.9(4) . .
O4 Mo2 N21 155.6(4) . .
O5 Mo2 N22 155.7(4) . .
O6 Mo2 N22 86.6(4) . .
O4 Mo2 N22 88.6(4) . .
N21 Mo2 N22 73.0(4) . .
O5 Mo2 N23 89.1(4) . .
O6 Mo2 N23 155.9(3) . .
O4 Mo2 N23 86.4(3) . .
N21 Mo2 N23 73.1(3) . .
N22 Mo2 N23 73.0(3) . .
Mo1 O1 Ti1 142.9(4) . .
Mo2 O4 Ti1 143.1(5) . .
C16 N11 C11 112.8(10) . .
C16 N11 Mo1 115.7(7) . .
C11 N11 Mo1 106.8(7) . .
C16 N11 H11 107.0 . .
C11 N11 H11 107.0 . .
Mo1 N11 H11 107.0 . .
C12 N12 C13 113.1(10) . .
C12 N12 Mo1 115.1(8) . .
C13 N12 Mo1 107.3(6) . .
C12 N12 H12 106.9 . .
C13 N12 H12 106.9 . .
Mo1 N12 H12 106.9 . .
C14 N13 C15 113.3(9) . .
C14 N13 Mo1 116.3(7) . .
C15 N13 Mo1 106.7(6) . .
C14 N13 H13 106.7 . .
C15 N13 H13 106.7 . .
Mo1 N13 H13 106.7 . .
C12 C11 N11 110.4(10) . .
C12 C11 H11A 109.6 . .
N11 C11 H11A 109.6 . .
C12 C11 H11B 109.6 . .
N11 C11 H11B 109.6 . .
H11A C11 H11B 108.1 . .
N12 C12 C11 109.3(11) . .
N12 C12 H12A 109.8 . .
C11 C12 H12A 109.8 . .
N12 C12 H12B 109.8 . .
C11 C12 H12B 109.8 . .
H12A C12 H12B 108.3 . .
C14 C13 N12 109.5(9) . .
C14 C13 H13A 109.8 . .
N12 C13 H13A 109.8 . .
C14 C13 H13B 109.8 . .
N12 C13 H13B 109.8 . .
H13A C13 H13B 108.2 . .
N13 C14 C13 110.2(9) . .
N13 C14 H14A 109.6 . .
C13 C14 H14A 109.6 . .
N13 C14 H14B 109.6 . .
C13 C14 H14B 109.6 . .
H14A C14 H14B 108.1 . .
N13 C15 C16 109.6(9) . .
N13 C15 H15A 109.8 . .
C16 C15 H15A 109.8 . .
N13 C15 H15B 109.8 . .
C16 C15 H15B 109.8 . .
H15A C15 H15B 108.2 . .
N11 C16 C15 110.9(9) . .
N11 C16 H16A 109.5 . .
C15 C16 H16A 109.5 . .
N11 C16 H16B 109.5 . .
C15 C16 H16B 109.5 . .
H16A C16 H16B 108.1 . .
C21 N21 C26 112.7(10) . .
C21 N21 Mo2 117.2(7) . .
C26 N21 Mo2 106.7(7) . .
C21 N21 H21 106.6 . .
C26 N21 H21 106.6 . .
Mo2 N21 H21 106.6 . .
C23 N22 C22 111.8(10) . .
C23 N22 Mo2 116.2(7) . .
C22 N22 Mo2 106.5(7) . .
C23 N22 H22 107.3 . .
C22 N22 H22 107.3 . .
Mo2 N22 H22 107.3 . .
C24 N23 C25 113.6(9) . .
C24 N23 Mo2 107.1(7) . .
C25 N23 Mo2 114.1(7) . .
C24 N23 H23 107.2 . .
C25 N23 H23 107.2 . .
Mo2 N23 H23 107.2 . .
N21 C21 C22 109.7(9) . .
N21 C21 H21A 109.7 . .
C22 C21 H21A 109.7 . .
N21 C21 H21B 109.7 . .
C22 C21 H21B 109.7 . .
H21A C21 H21B 108.2 . .
C21 C22 N22 109.2(9) . .
C21 C22 H22A 109.8 . .
N22 C22 H22A 109.8 . .
C21 C22 H22B 109.8 . .
N22 C22 H22B 109.8 . .
H22A C22 H22B 108.3 . .
N22 C23 C24 109.6(10) . .
N22 C23 H23A 109.8 . .
C24 C23 H23A 109.8 . .
N22 C23 H23B 109.8 . .
C24 C23 H23B 109.8 . .
H23A C23 H23B 108.2 . .
N23 C24 C23 110.2(10) . .
N23 C24 H24A 109.6 . .
C23 C24 H24A 109.6 . .
N23 C24 H24B 109.6 . .
C23 C24 H24B 109.6 . .
H24A C24 H24B 108.1 . .
C26 C25 N23 110.8(10) . .
C26 C25 H25A 109.5 . .
N23 C25 H25A 109.5 . .
C26 C25 H25B 109.5 . .
N23 C25 H25B 109.5 . .
H25A C25 H25B 108.1 . .
C25 C26 N21 110.8(10) . .
C25 C26 H26A 109.5 . .
N21 C26 H26A 109.5 . .
C25 C26 H26B 109.5 . .
N21 C26 H26B 109.5 . .
H26A C26 H26B 108.1 . .
N1 C1 H1A 109.5 . .
N1 C1 H1B 109.5 . .
H1A C1 H1B 109.5 . .
N1 C1 H1C 109.5 . .
H1A C1 H1C 109.5 . .
H1B C1 H1C 109.5 . .
N1 C2 H2A 109.5 . .
N1 C2 H2B 109.5 . .
H2A C2 H2B 109.5 . .
N1 C2 H2C 109.5 . .
H2A C2 H2C 109.5 . .
H2B C2 H2C 109.5 . .
O23 Cl2 O21 113.0(9) . .
O23 Cl2 O22 110.5(8) . .
O21 Cl2 O22 109.7(8) . .
O23 Cl2 O24 111.9(8) . .
O21 Cl2 O24 104.9(8) . .
O22 Cl2 O24 106.5(8) . .

loop_
_geom_bond_atom_site_label_1
_geom_bond_atom_site_label_2
_geom_bond_distance
_geom_bond_site_symmetry_2
Ti1 O1 1.913(7) 2_655
Ti1 O1 1.913(7) 3_665
Ti1 O1 1.913(7) .
Ti1 O4 1.970(8) .
Ti1 O4 1.970(8) 2_655
Ti1 O4 1.970(8) 3_665
Cl1 O13 1.432(10) .
Cl1 O14 1.433(9) .
Cl1 O12 1.435(9) .
Cl1 O11 1.444(9) .
N1 C2 1.477(13) .
N1 C2 1.477(13) 2_655
N1 C2 1.477(13) 3_665
N1 C1 1.52(2) .
Mo1 O2 1.719(8) .
Mo1 O3 1.721(8) .
Mo1 O1 1.817(8) .
Mo1 N11 2.259(9) .
Mo1 N12 2.300(9) .
Mo1 N13 2.308(9) .
Mo2 O5 1.707(8) .
Mo2 O6 1.731(8) .
Mo2 O4 1.808(8) .
Mo2 N21 2.275(9) .
Mo2 N22 2.302(9) .
Mo2 N23 2.307(9) .
N11 C16 1.488(14) .
N11 C11 1.508(16) .
N11 H11 1.0000 .
N12 C12 1.494(16) .
N12 C13 1.516(16) .
N12 H12 1.0000 .
N13 C14 1.480(14) .
N13 C15 1.485(14) .
N13 H13 1.0000 .
C11 C12 1.50(2) .
C11 H11A 0.9900 .
C11 H11B 0.9900 .
C12 H12A 0.9900 .
C12 H12B 0.9900 .
C13 C14 1.497(18) .
C13 H13A 0.9900 .
C13 H13B 0.9900 .
C14 H14A 0.9900 .
C14 H14B 0.9900 .
C15 C16 1.492(17) .
C15 H15A 0.9900 .
C15 H15B 0.9900 .
C16 H16A 0.9900 .
C16 H16B 0.9900 .
N21 C21 1.481(15) .
N21 C26 1.503(16) .
N21 H21 1.0000 .
N22 C23 1.481(16) .
N22 C22 1.531(16) .
N22 H22 1.0000 .
N23 C24 1.495(15) .
N23 C25 1.500(13) .
N23 H23 1.0000 .
C21 C22 1.513(18) .
C21 H21A 0.9900 .
C21 H21B 0.9900 .
C22 H22A 0.9900 .
C22 H22B 0.9900 .
C23 C24 1.522(18) .
C23 H23A 0.9900 .
C23 H23B 0.9900 .
C24 H24A 0.9900 .
C24 H24B 0.9900 .
C25 C26 1.46(2) .
C25 H25A 0.9900 .
C25 H25B 0.9900 .
C26 H26A 0.9900 .
C26 H26B 0.9900 .
C1 H1A 0.9800 .
C1 H1B 0.9800 .
C1 H1C 0.9800 .
C2 H2A 0.9800 .
C2 H2B 0.9800 .
C2 H2C 0.9800 .
Cl2 O23 1.366(11) .
Cl2 O21 1.397(11) .
Cl2 O22 1.399(11) .
Cl2 O24 1.419(12) .
